data_7052580
loop_
_publ_author_name
'Massoud, Alshima'a A.'
'Gohar, Yousry M.'
'Langer, Vratislav'
'Lincoln, Per'
'Svensson, Frida R.'
'J\"anis, Janne'
'G\%ardebjer, Sofie T.'
'Haukka, Matti'
'Jonsson, Fabian'
'Aneheim, Emma'
'L\"owenhielm, Peter'
'Abu-Youssef, Morsy A. M.'
'\"Ohrstr\"om, Lars R.'

_publ_section_title
;
 Bis 4,5-diazafluoren-9-one silver(i) nitrate: synthesis, X-ray
 structures, solution chemistry, hydrogel loading, DNA coupling and
 anti-bacterial screening
;
_journal_issue 3
_journal_name_full 'New Journal of Chemistry'
_journal_page_first 640
_journal_paper_doi 10.1039/c0nj00697a
_journal_volume 35
_journal_year 2011
_chemical_formula_moiety 'C22 H12 Ag N5 O5'
_chemical_formula_sum 'C22 H12 Ag N5 O5'
_chemical_formula_weight 534.24
_chemical_name_systematic
;
?
;
_space_group_IT_number 2
_symmetry_cell_setting triclinic
_symmetry_space_group_name_Hall '-P 1'
_symmetry_space_group_name_H-M 'P -1'
_atom_sites_solution_hydrogens geom
_atom_sites_solution_primary direct
_atom_sites_solution_secondary difmap
_audit_creation_method SHELXL-97
_cell_angle_alpha 70.963(1)
_cell_angle_beta 81.468(1)
_cell_angle_gamma 73.538(1)
_cell_formula_units_Z 2
_cell_length_a 8.1091(4)
_cell_length_b 10.3382(5)
_cell_length_c 12.6053(6)
_cell_measurement_reflns_used 4424
_cell_measurement_temperature 153(2)
_cell_measurement_theta_max 28.00
_cell_measurement_theta_min 2.32
_cell_volume 956.18(8)
_computing_cell_refinement 'SAINT (Bruker, 2003)'
_computing_data_collection 'SMART (Bruker, 2003)'
_computing_data_reduction 'SAINT (Bruker, 2003) & SADABS (Sheldrick, 2003)'
_computing_molecular_graphics 'DIAMOND (Brandenburg, 2008)'
_computing_publication_material 'SHELXTL (Sheldrick, 2008)'
_computing_structure_refinement 'SHELXTL (Sheldrick, 2008)'
_computing_structure_solution 'SHELXTL (Sheldrick, 2008)'
_diffrn_ambient_temperature 153(2)
_diffrn_measured_fraction_theta_full 0.997
_diffrn_measured_fraction_theta_max 0.997
_diffrn_measurement_device_type 'Siemens CCD area detector'
_diffrn_measurement_method 'omega scans'
_diffrn_radiation_monochromator graphite
_diffrn_radiation_source 'fine-focus sealed tube'
_diffrn_radiation_type MoK\a
_diffrn_radiation_wavelength 0.71073
_diffrn_reflns_av_R_equivalents 0.0364
_diffrn_reflns_av_sigmaI/netI 0.0439
_diffrn_reflns_limit_h_max 10
_diffrn_reflns_limit_h_min -10
_diffrn_reflns_limit_k_max 13
_diffrn_reflns_limit_k_min -13
_diffrn_reflns_limit_l_max 16
_diffrn_reflns_limit_l_min -16
_diffrn_reflns_number 13493
_diffrn_reflns_theta_full 28.31
_diffrn_reflns_theta_max 28.31
_diffrn_reflns_theta_min 2.15
_diffrn_standards_decay_% 0
_diffrn_standards_number 0
_exptl_absorpt_coefficient_mu 1.105
_exptl_absorpt_correction_T_max 0.7622
_exptl_absorpt_correction_T_min 0.6027
_exptl_absorpt_correction_type multi-scan
_exptl_absorpt_process_details 'SADABS (Sheldrick, 2003)'
_exptl_crystal_colour 'light yellow'
_exptl_crystal_density_diffrn 1.856
_exptl_crystal_density_method 'not measured'
_exptl_crystal_description prism
_exptl_crystal_F_000 532
_exptl_crystal_size_max 0.51
_exptl_crystal_size_mid 0.28
_exptl_crystal_size_min 0.26
_refine_diff_density_max 0.593
_refine_diff_density_min -0.941
_refine_diff_density_rms 0.084
_refine_ls_extinction_method none
_refine_ls_goodness_of_fit_ref 1.013
_refine_ls_hydrogen_treatment constr
_refine_ls_matrix_type full
_refine_ls_number_parameters 298
_refine_ls_number_reflns 4741
_refine_ls_number_restraints 0
_refine_ls_restrained_S_all 1.013
_refine_ls_R_factor_all 0.0485
_refine_ls_R_factor_gt 0.0327
_refine_ls_shift/su_max 0.001
_refine_ls_shift/su_mean 0.000
_refine_ls_structure_factor_coef Fsqd
_refine_ls_weighting_details 'calc w=1/[\s^2^(Fo^2^)+(0.0435P)^2^+0.0175P] where P=(Fo^2^+2Fc^2^)/3'
_refine_ls_weighting_scheme calc
_refine_ls_wR_factor_gt 0.0767
_refine_ls_wR_factor_ref 0.0822
_reflns_number_gt 3699
_reflns_number_total 4741
_reflns_threshold_expression >2sigma(I)
_cod_data_source_file C0NJ00697A.TXT
_cod_data_source_block 1
_cod_depositor_comments
;
The following automatic conversions were performed:
'_symmetry_cell_setting' value 'Triclinic' changed to 'triclinic'
according to '/home/saulius/struct/CIF-dictionaries/cif_core.dic'
dictionary named 'cif_core.dic' version 2.4.1 from 2010-06-29.

Automatic conversion script
Id: cif_fix_enum 1555 2011-01-17 13:19:09Z saulius 
;
_cod_database_code 7052580

loop_
_symmetry_equiv_pos_as_xyz
'x, y, z'
'-x, -y, -z'

loop_
_atom_site_label
_atom_site_type_symbol
_atom_site_fract_x
_atom_site_fract_y
_atom_site_fract_z
_atom_site_U_iso_or_equiv
_atom_site_adp_type
_atom_site_occupancy
_atom_site_symmetry_multiplicity
_atom_site_calc_flag
_atom_site_refinement_flags
_atom_site_disorder_assembly
_atom_site_disorder_group
Ag Ag 0.22922(3) 0.24333(2) 0.257190(15) 0.03677(9) Uani 1 1 d . . .
N1 N 0.0136(3) 0.0224(2) 0.27047(19) 0.0303(5) Uani 1 1 d . . .
O1 O 0.1478(2) 0.05952(19) 0.21938(16) 0.0348(4) Uani 1 1 d . . .
O2 O -0.0356(3) 0.0391(3) 0.3628(2) 0.0668(7) Uani 1 1 d . . .
O3 O -0.0627(3) -0.0324(2) 0.22684(19) 0.0595(7) Uani 1 1 d . . .
C1A C 0.2107(3) 0.6423(3) -0.1229(2) 0.0283(5) Uani 1 1 d . . .
H1A H 0.2117 0.7076 -0.1962 0.034 Uiso 1 1 calc R . .
C2A C 0.0972(3) 0.6761(3) -0.0359(2) 0.0309(6) Uani 1 1 d . . .
H2A H 0.0183 0.7666 -0.0489 0.037 Uiso 1 1 calc R . .
C3A C 0.0993(3) 0.5779(3) 0.0697(2) 0.0303(6) Uani 1 1 d . . .
H3A H 0.0200 0.6038 0.1273 0.036 Uiso 1 1 calc R . .
N4A N 0.2086(2) 0.4463(2) 0.09580(16) 0.0253(4) Uani 1 1 d . . .
N5A N 0.4796(3) 0.1750(2) 0.11010(17) 0.0266(4) Uani 1 1 d . . .
C6A C 0.6090(3) 0.0653(3) 0.0963(2) 0.0312(6) Uani 1 1 d . . .
H6A H 0.6365 -0.0163 0.1594 0.037 Uiso 1 1 calc R . .
C7A C 0.7042(3) 0.0644(3) -0.0042(2) 0.0318(6) Uani 1 1 d . . .
H7A H 0.7944 -0.0161 -0.0082 0.038 Uiso 1 1 calc R . .
C8A C 0.6685(3) 0.1807(3) -0.0994(2) 0.0273(5) Uani 1 1 d . . .
H8A H 0.7319 0.1824 -0.1694 0.033 Uiso 1 1 calc R . .
C9A C 0.4608(3) 0.4356(3) -0.16675(19) 0.0235(5) Uani 1 1 d . . .
O1A O 0.5015(2) 0.4818(2) -0.26518(14) 0.0324(4) Uani 1 1 d . . .
C10A C 0.3214(3) 0.5094(3) -0.09728(19) 0.0226(5) Uani 1 1 d . . .
C11A C 0.3156(3) 0.4178(2) 0.01160(19) 0.0213(5) Uani 1 1 d . . .
C12A C 0.5360(3) 0.2934(2) -0.08655(19) 0.0216(5) Uani 1 1 d . . .
C13A C 0.4484(3) 0.2842(2) 0.01841(19) 0.0218(5) Uani 1 1 d . . .
C1B C 0.5290(3) 0.1586(2) 0.6147(2) 0.0258(5) Uani 1 1 d . . .
H1B H 0.5736 0.1451 0.6842 0.031 Uiso 1 1 calc R . .
C2B C 0.6350(3) 0.1207(3) 0.5261(2) 0.0268(5) Uani 1 1 d . . .
H2B H 0.7547 0.0792 0.5348 0.032 Uiso 1 1 calc R . .
C3B C 0.5653(3) 0.1439(3) 0.4252(2) 0.0263(5) Uani 1 1 d . . .
H3B H 0.6407 0.1199 0.3655 0.032 Uiso 1 1 calc R . .
N4B N 0.3964(2) 0.1986(2) 0.40787(16) 0.0230(4) Uani 1 1 d . . .
N5B N 0.0136(3) 0.3202(2) 0.40956(16) 0.0238(4) Uani 1 1 d . . .
C6B C -0.1552(3) 0.3749(3) 0.4301(2) 0.0270(5) Uani 1 1 d . . .
H6B H -0.2310 0.3955 0.3727 0.032 Uiso 1 1 calc R . .
C7B C -0.2253(3) 0.4028(2) 0.5302(2) 0.0262(5) Uani 1 1 d . . .
H7B H -0.3458 0.4409 0.5395 0.031 Uiso 1 1 calc R . .
C8B C -0.1202(3) 0.3754(2) 0.6167(2) 0.0242(5) Uani 1 1 d . . .
H8B H -0.1648 0.3963 0.6850 0.029 Uiso 1 1 calc R . .
C9B C 0.2047(3) 0.2731(2) 0.66804(19) 0.0221(5) Uani 1 1 d . . .
O1B O 0.2079(2) 0.28677(18) 0.75950(13) 0.0267(4) Uani 1 1 d . . .
C10B C 0.3569(3) 0.2163(2) 0.59673(18) 0.0214(5) Uani 1 1 d . . .
C11B C 0.2979(3) 0.2320(2) 0.49353(18) 0.0210(5) Uani 1 1 d . . .
C12B C 0.0523(3) 0.3164(2) 0.59773(18) 0.0210(5) Uani 1 1 d . . .
C13B C 0.1105(3) 0.2923(2) 0.49460(18) 0.0204(5) Uani 1 1 d . . .

loop_
_atom_site_aniso_label
_atom_site_aniso_U_11
_atom_site_aniso_U_22
_atom_site_aniso_U_33
_atom_site_aniso_U_23
_atom_site_aniso_U_13
_atom_site_aniso_U_12
Ag 0.04891(15) 0.04728(15) 0.01996(11) -0.01100(9) 0.00264(8) -0.02246(11)
N1 0.0232(11) 0.0234(11) 0.0404(13) -0.0064(10) -0.0083(9) -0.0002(9)
O1 0.0283(10) 0.0376(11) 0.0425(11) -0.0184(9) 0.0045(8) -0.0105(8)
O2 0.0460(13) 0.0976(19) 0.0793(18) -0.0627(16) 0.0346(12) -0.0304(13)
O3 0.0745(16) 0.0651(15) 0.0510(14) 0.0032(11) -0.0268(12) -0.0486(13)
C1A 0.0288(13) 0.0263(13) 0.0273(13) -0.0058(11) -0.0059(10) -0.0034(11)
C2A 0.0247(13) 0.0290(14) 0.0390(15) -0.0142(12) -0.0077(11) 0.0007(11)
C3A 0.0220(12) 0.0389(15) 0.0353(14) -0.0224(12) 0.0011(10) -0.0044(11)
N4A 0.0203(10) 0.0347(12) 0.0225(10) -0.0117(9) 0.0010(8) -0.0069(9)
N5A 0.0275(11) 0.0258(11) 0.0234(10) -0.0038(9) -0.0013(8) -0.0059(9)
C6A 0.0320(14) 0.0261(13) 0.0309(14) -0.0023(11) -0.0068(11) -0.0050(11)
C7A 0.0299(14) 0.0255(13) 0.0373(15) -0.0110(11) -0.0050(11) 0.0006(11)
C8A 0.0220(12) 0.0316(13) 0.0282(13) -0.0110(11) 0.0002(10) -0.0048(10)
C9A 0.0192(11) 0.0294(13) 0.0220(12) -0.0074(10) -0.0017(9) -0.0064(10)
O1A 0.0280(9) 0.0396(11) 0.0205(9) -0.0017(8) 0.0021(7) -0.0050(8)
C10A 0.0196(11) 0.0263(12) 0.0218(11) -0.0077(10) -0.0020(9) -0.0048(10)
C11A 0.0175(11) 0.0263(12) 0.0231(11) -0.0103(10) -0.0003(9) -0.0072(9)
C12A 0.0186(11) 0.0239(12) 0.0225(11) -0.0075(9) -0.0023(9) -0.0043(9)
C13A 0.0181(11) 0.0269(12) 0.0222(11) -0.0075(10) -0.0018(9) -0.0077(9)
C1B 0.0251(12) 0.0225(12) 0.0291(13) -0.0072(10) -0.0013(10) -0.0059(10)
C2B 0.0199(12) 0.0231(12) 0.0367(14) -0.0093(11) 0.0011(10) -0.0054(10)
C3B 0.0258(13) 0.0240(12) 0.0297(13) -0.0112(10) 0.0089(10) -0.0088(10)
N4B 0.0266(11) 0.0207(10) 0.0221(10) -0.0076(8) 0.0028(8) -0.0075(8)
N5B 0.0269(11) 0.0200(10) 0.0230(10) -0.0029(8) -0.0042(8) -0.0062(8)
C6B 0.0273(13) 0.0257(13) 0.0288(13) -0.0036(10) -0.0083(10) -0.0098(10)
C7B 0.0187(11) 0.0234(12) 0.0322(13) -0.0019(10) -0.0030(10) -0.0052(10)
C8B 0.0231(12) 0.0227(12) 0.0252(12) -0.0059(10) 0.0033(9) -0.0073(10)
C9B 0.0262(12) 0.0179(11) 0.0201(11) -0.0038(9) 0.0002(9) -0.0051(10)
O1B 0.0291(9) 0.0296(9) 0.0208(8) -0.0099(7) -0.0004(7) -0.0044(7)
C10B 0.0240(12) 0.0184(11) 0.0194(11) -0.0038(9) 0.0010(9) -0.0050(9)
C11B 0.0264(12) 0.0164(11) 0.0198(11) -0.0049(9) 0.0001(9) -0.0063(9)
C12B 0.0237(12) 0.0181(11) 0.0199(11) -0.0041(9) -0.0004(9) -0.0055(9)
C13B 0.0232(12) 0.0167(11) 0.0205(11) -0.0036(9) -0.0007(9) -0.0066(9)

loop_
_atom_type_symbol
_atom_type_description
_atom_type_scat_dispersion_real
_atom_type_scat_dispersion_imag
_atom_type_scat_source
C C 0.0033 0.0016 'International Tables Vol C Tables 4.2.6.8 and 6.1.1.4'
H H 0.0000 0.0000 'International Tables Vol C Tables 4.2.6.8 and 6.1.1.4'
N N 0.0061 0.0033 'International Tables Vol C Tables 4.2.6.8 and 6.1.1.4'
O O 0.0106 0.0060 'International Tables Vol C Tables 4.2.6.8 and 6.1.1.4'
Ag Ag -0.8971 1.1015 'International Tables Vol C Tables 4.2.6.8 and 6.1.1.4'

loop_
_geom_angle_atom_site_label_1
_geom_angle_atom_site_label_2
_geom_angle_atom_site_label_3
_geom_angle
_geom_angle_site_symmetry_1
_geom_angle_site_symmetry_3
_geom_angle_publ_flag
N4B Ag O1 121.94(7) . . ?
N4B Ag N4A 123.45(7) . . ?
O1 Ag N4A 111.32(7) . . ?
N4B Ag N5B 75.15(6) . . ?
O1 Ag N5B 107.70(6) . . ?
N4A Ag N5B 106.68(6) . . ?
O2 N1 O3 121.1(2) . . ?
O2 N1 O1 119.8(2) . . ?
O3 N1 O1 119.1(2) . . ?
N1 O1 Ag 119.12(15) . . ?
C10A C1A C2A 116.5(2) . . ?
C10A C1A H1A 121.7 . . ?
C2A C1A H1A 121.7 . . ?
C3A C2A C1A 120.0(2) . . ?
C3A C2A H2A 120.0 . . ?
C1A C2A H2A 120.0 . . ?
N4A C3A C2A 123.8(2) . . ?
N4A C3A H3A 118.1 . . ?
C2A C3A H3A 118.1 . . ?
C11A N4A C3A 114.7(2) . . ?
C11A N4A Ag 111.53(15) . . ?
C3A N4A Ag 133.31(16) . . ?
C13A N5A C6A 114.5(2) . . ?
N5A C6A C7A 123.9(2) . . ?
N5A C6A H6A 118.0 . . ?
C7A C6A H6A 118.0 . . ?
C6A C7A C8A 120.4(2) . . ?
C6A C7A H7A 119.8 . . ?
C8A C7A H7A 119.8 . . ?
C12A C8A C7A 116.2(2) . . ?
C12A C8A H8A 121.9 . . ?
C7A C8A H8A 121.9 . . ?
O1A C9A C12A 128.1(2) . . ?
O1A C9A C10A 127.0(2) . . ?
C12A C9A C10A 104.85(19) . . ?
C1A C10A C11A 119.5(2) . . ?
C1A C10A C9A 132.2(2) . . ?
C11A C10A C9A 108.3(2) . . ?
N4A C11A C10A 125.4(2) . . ?
N4A C11A C13A 125.4(2) . . ?
C10A C11A C13A 109.25(19) . . ?
C8A C12A C13A 119.0(2) . . ?
C8A C12A C9A 132.3(2) . . ?
C13A C12A C9A 108.7(2) . . ?
N5A C13A C12A 126.0(2) . . ?
N5A C13A C11A 125.1(2) . . ?
C12A C13A C11A 108.93(19) . . ?
C10B C1B C2B 116.8(2) . . ?
C10B C1B H1B 121.6 . . ?
C2B C1B H1B 121.6 . . ?
C3B C2B C1B 119.9(2) . . ?
C3B C2B H2B 120.0 . . ?
C1B C2B H2B 120.0 . . ?
N4B C3B C2B 123.4(2) . . ?
N4B C3B H3B 118.3 . . ?
C2B C3B H3B 118.3 . . ?
C11B N4B C3B 115.6(2) . . ?
C11B N4B Ag 110.54(15) . . ?
C3B N4B Ag 133.78(16) . . ?
C13B N5B C6B 114.3(2) . . ?
C13B N5B Ag 103.89(14) . . ?
C6B N5B Ag 141.76(16) . . ?
N5B C6B C7B 123.9(2) . . ?
N5B C6B H6B 118.1 . . ?
C7B C6B H6B 118.1 . . ?
C6B C7B C8B 120.5(2) . . ?
C6B C7B H7B 119.8 . . ?
C8B C7B H7B 119.8 . . ?
C12B C8B C7B 116.1(2) . . ?
C12B C8B H8B 121.9 . . ?
C7B C8B H8B 121.9 . . ?
O1B C9B C10B 126.8(2) . . ?
O1B C9B C12B 128.1(2) . . ?
C10B C9B C12B 105.00(19) . . ?
C1B C10B C11B 119.2(2) . . ?
C1B C10B C9B 133.0(2) . . ?
C11B C10B C9B 107.8(2) . . ?
N4B C11B C10B 125.0(2) . . ?
N4B C11B C13B 125.5(2) . . ?
C10B C11B C13B 109.50(19) . . ?
C8B C12B C13B 119.2(2) . . ?
C8B C12B C9B 132.3(2) . . ?
C13B C12B C9B 108.47(19) . . ?
N5B C13B C12B 125.9(2) . . ?
N5B C13B C11B 124.9(2) . . ?
C12B C13B C11B 109.13(19) . . ?

loop_
_geom_bond_atom_site_label_1
_geom_bond_atom_site_label_2
_geom_bond_distance
_geom_bond_site_symmetry_2
_geom_bond_publ_flag
Ag N4B 2.344(2) . ?
Ag O1 2.3809(18) . ?
Ag N4A 2.385(2) . ?
Ag N5B 2.567(2) . ?
N1 O2 1.224(3) . ?
N1 O3 1.229(3) . ?
N1 O1 1.270(3) . ?
C1A C10A 1.377(3) . ?
C1A C2A 1.394(4) . ?
C1A H1A 0.9500 . ?
C2A C3A 1.385(4) . ?
C2A H2A 0.9500 . ?
C3A N4A 1.362(3) . ?
C3A H3A 0.9500 . ?
N4A C11A 1.324(3) . ?
N5A C13A 1.322(3) . ?
N5A C6A 1.348(3) . ?
C6A C7A 1.384(4) . ?
C6A H6A 0.9500 . ?
C7A C8A 1.391(3) . ?
C7A H7A 0.9500 . ?
C8A C12A 1.378(3) . ?
C8A H8A 0.9500 . ?
C9A O1A 1.207(3) . ?
C9A C12A 1.503(3) . ?
C9A C10A 1.510(3) . ?
C10A C11A 1.393(3) . ?
C11A C13A 1.477(3) . ?
C12A C13A 1.393(3) . ?
C1B C10B 1.374(3) . ?
C1B C2B 1.396(3) . ?
C1B H1B 0.9500 . ?
C2B C3B 1.390(3) . ?
C2B H2B 0.9500 . ?
C3B N4B 1.347(3) . ?
C3B H3B 0.9500 . ?
N4B C11B 1.324(3) . ?
N5B C13B 1.330(3) . ?
N5B C6B 1.346(3) . ?
C6B C7B 1.389(3) . ?
C6B H6B 0.9500 . ?
C7B C8B 1.391(3) . ?
C7B H7B 0.9500 . ?
C8B C12B 1.378(3) . ?
C8B H8B 0.9500 . ?
C9B O1B 1.211(3) . ?
C9B C10B 1.510(3) . ?
C9B C12B 1.505(3) . ?
C10B C11B 1.397(3) . ?
C11B C13B 1.470(3) . ?
C12B C13B 1.392(3) . ?

loop_
_geom_hbond_atom_site_label_D
_geom_hbond_atom_site_label_H
_geom_hbond_atom_site_label_A
_geom_hbond_distance_DH
_geom_hbond_distance_HA
_geom_hbond_distance_DA
_geom_hbond_angle_DHA
_geom_hbond_site_symmetry_A
C2A H2A O1 0.95 2.57 3.306(3) 134.0 2_565
C2B H2B O2 0.95 2.57 3.470(4) 157.7 2_656
C3A H3A O1B 0.95 2.41 3.346(3) 167.6 2_566
C3B H3B O2 0.95 2.52 3.175(3) 126.4 1_655
C6B H6B O1A 0.95 2.54 3.430(3) 156.4 2_565

loop_
_geom_torsion_atom_site_label_1
_geom_torsion_atom_site_label_2
_geom_torsion_atom_site_label_3
_geom_torsion_atom_site_label_4
_geom_torsion
_geom_torsion_site_symmetry_1
_geom_torsion_site_symmetry_2
_geom_torsion_site_symmetry_3
_geom_torsion_site_symmetry_4
_geom_torsion_publ_flag
O2 N1 O1 Ag -26.6(3) . . . . ?
O3 N1 O1 Ag 154.82(18) . . . . ?
N4B Ag O1 N1 85.44(17) . . . . ?
N4A Ag O1 N1 -114.39(17) . . . . ?
N5B Ag O1 N1 2.22(18) . . . . ?
C10A C1A C2A C3A -0.2(4) . . . . ?
C1A C2A C3A N4A 0.3(4) . . . . ?
C2A C3A N4A C11A 0.1(4) . . . . ?
C2A C3A N4A Ag -171.70(18) . . . . ?
N4B Ag N4A C11A 97.02(16) . . . . ?
O1 Ag N4A C11A -62.80(16) . . . . ?
N5B Ag N4A C11A 179.97(15) . . . . ?
N4B Ag N4A C3A -90.9(2) . . . . ?
O1 Ag N4A C3A 109.2(2) . . . . ?
N5B Ag N4A C3A -8.0(2) . . . . ?
C13A N5A C6A C7A 0.4(4) . . . . ?
N5A C6A C7A C8A -0.5(4) . . . . ?
C6A C7A C8A C12A 0.2(4) . . . . ?
C2A C1A C10A C11A -0.4(4) . . . . ?
C2A C1A C10A C9A -179.5(2) . . . . ?
O1A C9A C10A C1A -1.7(4) . . . . ?
C12A C9A C10A C1A 178.4(3) . . . . ?
O1A C9A C10A C11A 179.2(2) . . . . ?
C12A C9A C10A C11A -0.8(2) . . . . ?
C3A N4A C11A C10A -0.8(3) . . . . ?
Ag N4A C11A C10A 172.84(19) . . . . ?
C3A N4A C11A C13A 178.8(2) . . . . ?
Ag N4A C11A C13A -7.6(3) . . . . ?
C1A C10A C11A N4A 0.9(4) . . . . ?
C9A C10A C11A N4A -179.8(2) . . . . ?
C1A C10A C11A C13A -178.7(2) . . . . ?
C9A C10A C11A C13A 0.6(3) . . . . ?
C7A C8A C12A C13A 0.1(4) . . . . ?
C7A C8A C12A C9A 179.3(2) . . . . ?
O1A C9A C12A C8A 1.6(5) . . . . ?
C10A C9A C12A C8A -178.5(3) . . . . ?
O1A C9A C12A C13A -179.2(2) . . . . ?
C10A C9A C12A C13A 0.7(3) . . . . ?
C6A N5A C13A C12A 0.0(4) . . . . ?
C6A N5A C13A C11A -179.1(2) . . . . ?
C8A C12A C13A N5A -0.2(4) . . . . ?
C9A C12A C13A N5A -179.6(2) . . . . ?
C8A C12A C13A C11A 178.9(2) . . . . ?
C9A C12A C13A C11A -0.4(3) . . . . ?
N4A C11A C13A N5A -0.6(4) . . . . ?
C10A C11A C13A N5A 179.0(2) . . . . ?
N4A C11A C13A C12A -179.8(2) . . . . ?
C10A C11A C13A C12A -0.1(3) . . . . ?
C10B C1B C2B C3B 0.9(3) . . . . ?
C1B C2B C3B N4B -1.9(4) . . . . ?
C2B C3B N4B C11B 1.0(3) . . . . ?
C2B C3B N4B Ag -176.63(17) . . . . ?
O1 Ag N4B C11B -100.71(15) . . . . ?
N4A Ag N4B C11B 101.55(16) . . . . ?
N5B Ag N4B C11B 1.15(14) . . . . ?
O1 Ag N4B C3B 77.0(2) . . . . ?
N4A Ag N4B C3B -80.7(2) . . . . ?
N5B Ag N4B C3B 178.9(2) . . . . ?
N4B Ag N5B C13B -0.79(14) . . . . ?
O1 Ag N5B C13B 118.54(14) . . . . ?
N4A Ag N5B C13B -121.85(14) . . . . ?
N4B Ag N5B C6B -179.9(3) . . . . ?
O1 Ag N5B C6B -60.6(3) . . . . ?
N4A Ag N5B C6B 59.0(3) . . . . ?
C13B N5B C6B C7B 1.0(3) . . . . ?
Ag N5B C6B C7B -179.96(17) . . . . ?
N5B C6B C7B C8B 0.4(4) . . . . ?
C6B C7B C8B C12B -1.9(3) . . . . ?
C2B C1B C10B C11B 0.9(3) . . . . ?
C2B C1B C10B C9B -178.2(2) . . . . ?
O1B C9B C10B C1B 4.9(4) . . . . ?
C12B C9B C10B C1B -178.4(2) . . . . ?
O1B C9B C10B C11B -174.2(2) . . . . ?
C12B C9B C10B C11B 2.5(2) . . . . ?
C3B N4B C11B C10B 0.9(3) . . . . ?
Ag N4B C11B C10B 179.06(18) . . . . ?
C3B N4B C11B C13B -179.7(2) . . . . ?
Ag N4B C11B C13B -1.5(3) . . . . ?
C1B C10B C11B N4B -1.8(4) . . . . ?
C9B C10B C11B N4B 177.4(2) . . . . ?
C1B C10B C11B C13B 178.6(2) . . . . ?
C9B C10B C11B C13B -2.1(3) . . . . ?
C7B C8B C12B C13B 2.0(3) . . . . ?
C7B C8B C12B C9B 179.4(2) . . . . ?
O1B C9B C12B C8B -3.0(4) . . . . ?
C10B C9B C12B C8B -179.6(2) . . . . ?
O1B C9B C12B C13B 174.6(2) . . . . ?
C10B C9B C12B C13B -2.0(2) . . . . ?
C6B N5B C13B C12B -0.9(3) . . . . ?
Ag N5B C13B C12B 179.72(19) . . . . ?
C6B N5B C13B C11B 179.8(2) . . . . ?
Ag N5B C13B C11B 0.4(3) . . . . ?
C8B C12B C13B N5B -0.6(4) . . . . ?
C9B C12B C13B N5B -178.6(2) . . . . ?
C8B C12B C13B C11B 178.8(2) . . . . ?
C9B C12B C13B C11B 0.8(3) . . . . ?
N4B C11B C13B N5B 0.8(4) . . . . ?
C10B C11B C13B N5B -179.7(2) . . . . ?
N4B C11B C13B C12B -178.7(2) . . . . ?
C10B C11B C13B C12B 0.9(3) . . . . ?
